data_7026993
loop_
_publ_author_name
'Ecken, Holger'
'Olmstead, Marilyn M.'
'Noll, Bruce C.'
'Attar, Saeed'
'Schlyer, Bruce'
'Balch, Alan L.'

_publ_section_title
;
 Effects of anions on the solid state structures of linear gold(I)
 complexes of the type (o-xylyl isocyanide)gold(I) (monoanion)
;
_journal_issue 22
_journal_name_full 'Journal of the Chemical Society, Dalton Transactions'
_journal_page_first 3715
_journal_paper_doi 10.1039/a805086d
_journal_year 1998
_chemical_formula_sum 'C10 H9 Au N2'
_chemical_formula_weight 354.16
_chemical_name_common (o-xylylNC)AuCN
_chemical_name_systematic
; 
 ? 
;
_space_group_IT_number 41
_symmetry_cell_setting orthorhombic
_symmetry_space_group_name_Hall 'A 2 -2ab'
_symmetry_space_group_name_H-M 'A b a 2'
_atom_sites_solution_hydrogens geom
_atom_sites_solution_primary direct
_atom_sites_solution_secondary difmap
_audit_creation_method SHELXL-97
_cell_angle_alpha 90.00
_cell_angle_beta 90.00
_cell_angle_gamma 90.00
_cell_formula_units_Z 20
_cell_length_a 13.9609(2)
_cell_length_b 26.62590(10)
_cell_length_c 13.63710(10)
_cell_measurement_reflns_used 6486
_cell_measurement_temperature 156(2)
_cell_measurement_theta_max 31.02
_cell_measurement_theta_min 2.11
_cell_volume 5069.20(8)
_computing_cell_refinement 'Saint 4.05 (Siemens, 1995)'
_computing_data_collection 'SMART 4.05 (Siemens, 1995)'
_computing_data_reduction 'Saint 4.05 (Siemens, 1995)'
_computing_molecular_graphics 'SHELXTL 5, XP (Sheldrick, 1994)'
_computing_publication_material 'SHELXL-97, CIFTAB (Sheldrick, 1998)'
_computing_structure_refinement 'SHELXL-97 (Sheldrick, 1997)'
_computing_structure_solution 'SHELXS-97 (Sheldrick, 1990)'
_diffrn_ambient_temperature 156(2)
_diffrn_measured_fraction_theta_full 0.962
_diffrn_measured_fraction_theta_max 0.962
_diffrn_measurement_device_type 'Siemens SMART CCD'
_diffrn_measurement_method \w
_diffrn_radiation_monochromator graphite
_diffrn_radiation_source 'normal-focus sealed tube'
_diffrn_radiation_type MoK\a
_diffrn_radiation_wavelength 0.71073
_diffrn_reflns_av_R_equivalents 0.0386
_diffrn_reflns_av_sigmaI/netI 0.0443
_diffrn_reflns_limit_h_max 19
_diffrn_reflns_limit_h_min -15
_diffrn_reflns_limit_k_max 37
_diffrn_reflns_limit_k_min -31
_diffrn_reflns_limit_l_max 19
_diffrn_reflns_limit_l_min -19
_diffrn_reflns_number 22409
_diffrn_reflns_theta_full 31.02
_diffrn_reflns_theta_max 31.02
_diffrn_reflns_theta_min 2.11
_exptl_absorpt_coefficient_mu 14.464
_exptl_absorpt_correction_T_max 0.484
_exptl_absorpt_correction_T_min 0.278
_exptl_absorpt_correction_type multi-scan
_exptl_absorpt_process_details 'Blessing, Acta Cryst. (1995) A51, 33-38.'
_exptl_crystal_colour colorless
_exptl_crystal_density_diffrn 2.320
_exptl_crystal_density_method 'not measured'
_exptl_crystal_description block
_exptl_crystal_F_000 3240
_exptl_crystal_size_max 0.18
_exptl_crystal_size_mid 0.09
_exptl_crystal_size_min 0.06
_refine_diff_density_max 3.692
_refine_diff_density_min -2.134
_refine_diff_density_rms 0.260
_refine_ls_abs_structure_details 'Flack H D (1983), Acta Cryst. A39, 876-881'
_refine_ls_abs_structure_Flack -0.014(17)
_refine_ls_extinction_coef 0.000208(17)
_refine_ls_extinction_expression Fc^*^=kFc[1+0.001xFc^2^\l^3^/sin(2\q)]^-1/4^
_refine_ls_extinction_method SHELXL
_refine_ls_goodness_of_fit_ref 1.072
_refine_ls_hydrogen_treatment mixed
_refine_ls_matrix_type full
_refine_ls_number_parameters 292
_refine_ls_number_reflns 7612
_refine_ls_number_restraints 1
_refine_ls_restrained_S_all 1.072
_refine_ls_R_factor_all 0.0601
_refine_ls_R_factor_gt 0.0404
_refine_ls_shift/su_max 0.001
_refine_ls_shift/su_mean 0.000
_refine_ls_structure_factor_coef Fsqd
_refine_ls_weighting_details 'calc w=1/[\s^2^(Fo^2^)+(0.0592P)^2^+10.4185P] where P=(Fo^2^+2Fc^2^)/3'
_refine_ls_weighting_scheme calc
_refine_ls_wR_factor_gt 0.0978
_refine_ls_wR_factor_ref 0.1114
_reflns_number_gt 5837
_reflns_number_total 7612
_reflns_threshold_expression >2sigma(I)
_cod_data_source_file 805086Dsup1.cif
_cod_data_source_block bc202
_cod_database_code 7026993

loop_
_symmetry_equiv_pos_as_xyz
'x, y, z'
'-x, -y, z'
'-x+1/2, y+1/2, z'
'x+1/2, -y+1/2, z'
'x, y+1/2, z+1/2'
'-x, -y+1/2, z+1/2'
'-x+1/2, y+1, z+1/2'
'x+1/2, -y+1, z+1/2'

loop_
_atom_site_label
_atom_site_type_symbol
_atom_site_fract_x
_atom_site_fract_y
_atom_site_fract_z
_atom_site_U_iso_or_equiv
_atom_site_adp_type
_atom_site_occupancy
_atom_site_symmetry_multiplicity
_atom_site_calc_flag
_atom_site_refinement_flags
Au1 Au 0.26769(3) 0.498111(14) 0.256070(19) 0.03670(11) Uani 1 1 d .
N1 N 0.3516(6) 0.3889(3) 0.2606(6) 0.044(2) Uani 1 1 d .
N2 N 0.1802(7) 0.6066(4) 0.2477(8) 0.062(3) Uani 1 1 d .
C1 C 0.3213(7) 0.4285(4) 0.2615(8) 0.044(2) Uani 1 1 d .
C2 C 0.3871(9) 0.3402(4) 0.2566(8) 0.051(3) Uani 1 1 d .
C3 C 0.4863(9) 0.3328(5) 0.2448(8) 0.057(3) Uani 1 1 d .
C4 C 0.5139(11) 0.2831(6) 0.2372(11) 0.073(4) Uani 1 1 d .
H4 H 0.5802 0.2764 0.2288 0.088 Uiso 1 1 calc R
C5 C 0.4540(15) 0.2433(6) 0.2407(9) 0.082(6) Uani 1 1 d .
H5 H 0.4777 0.2099 0.2360 0.098 Uiso 1 1 calc R
C6 C 0.3554(15) 0.2527(5) 0.2517(9) 0.078(5) Uani 1 1 d .
H6 H 0.3125 0.2250 0.2534 0.093 Uiso 1 1 calc R
C7 C 0.3185(9) 0.3006(4) 0.2600(8) 0.053(3) Uani 1 1 d .
C8 C 0.5541(9) 0.3768(6) 0.2400(11) 0.078(4) Uani 1 1 d .
H8A H 0.5179 0.4081 0.2471 0.116 Uiso 1 1 calc R
H8B H 0.5873 0.3767 0.1767 0.116 Uiso 1 1 calc R
H8C H 0.6011 0.3741 0.2931 0.116 Uiso 1 1 calc R
C9 C 0.2128(9) 0.3126(5) 0.2756(12) 0.073(4) Uani 1 1 d .
H9A H 0.2042 0.3491 0.2792 0.109 Uiso 1 1 calc R
H9B H 0.1909 0.2973 0.3369 0.109 Uiso 1 1 calc R
H9C H 0.1754 0.2993 0.2207 0.109 Uiso 1 1 calc R
C10 C 0.2122(7) 0.5666(5) 0.2502(8) 0.045(2) Uani 1 1 d .
Au2 Au 0.22454(3) 0.491242(13) 0.50272(4) 0.03493(10) Uani 1 1 d .
N3 N 0.2078(5) 0.6081(3) 0.4976(8) 0.0385(17) Uani 1 1 d .
N4 N 0.2305(7) 0.3733(3) 0.5112(11) 0.058(2) Uani 1 1 d .
C11 C 0.2186(6) 0.5642(4) 0.5007(10) 0.0393(19) Uani 1 1 d .
C12 C 0.1909(7) 0.6598(3) 0.4983(9) 0.041(2) Uani 1 1 d .
C13 C 0.2703(7) 0.6917(3) 0.5138(9) 0.041(2) Uani 1 1 d .
C14 C 0.2511(8) 0.7433(4) 0.5165(9) 0.049(3) Uani 1 1 d .
H14 H 0.3021 0.7663 0.5272 0.059 Uiso 1 1 calc R
C15 C 0.1600(9) 0.7612(3) 0.5039(9) 0.055(3) Uani 1 1 d .
H15 H 0.1491 0.7964 0.5059 0.066 Uiso 1 1 calc R
C16 C 0.0829(8) 0.7289(3) 0.4882(8) 0.053(3) Uani 1 1 d .
H16 H 0.0203 0.7423 0.4802 0.064 Uiso 1 1 calc R
C17 C 0.0974(7) 0.6771(3) 0.4844(7) 0.043(2) Uani 1 1 d .
C18 C 0.3697(7) 0.6702(4) 0.5254(9) 0.058(3) Uani 1 1 d .
H18A H 0.3667 0.6335 0.5212 0.086 Uiso 1 1 calc R
H18B H 0.3957 0.6800 0.5894 0.086 Uiso 1 1 calc R
H18C H 0.4112 0.6832 0.4733 0.086 Uiso 1 1 calc R
C19 C 0.0174(7) 0.6409(5) 0.4633(13) 0.062(3) Uani 1 1 d .
H19A H 0.0425 0.6065 0.4639 0.093 Uiso 1 1 calc R
H19B H -0.0099 0.6482 0.3987 0.093 Uiso 1 1 calc R
H19C H -0.0323 0.6443 0.5135 0.093 Uiso 1 1 calc R
C20 C 0.2285(7) 0.4158(3) 0.5083(11) 0.0382(19) Uani 1 1 d .
Au3 Au 0.0000 0.5000 0.47232(4) 0.03079(12) Uani 1 2 d S
N5 N 0.0000 0.5000 0.2435(9) 0.040(3) Uani 1 2 d S
N6 N 0.0000 0.5000 0.7155(12) 0.055(4) Uani 1 2 d S
C21 C 0.0000 0.5000 0.3300(9) 0.028(2) Uiso 1 2 d S
C22 C 0.0000 0.5000 0.1415(11) 0.038(3) Uani 1 2 d S
C23 C -0.0274(7) 0.5447(5) 0.0929(7) 0.049(3) Uani 1 1 d .
C24 C -0.0261(8) 0.5425(5) -0.0074(10) 0.063(3) Uani 1 1 d .
H24 H -0.0435 0.5708 -0.0461 0.076 Uiso 1 1 calc R
C25 C 0.0000 0.5000 -0.0483(14) 0.089(10) Uani 1 2 d S
H25 H 0.0000 0.5000 -0.1180 0.107 Uiso 1 2 calc SR
C26 C -0.0545(8) 0.5899(4) 0.1491(8) 0.054(3) Uani 1 1 d .
H26A H -0.0501 0.5828 0.2194 0.081 Uiso 1 1 calc R
H26B H -0.1203 0.5995 0.1326 0.081 Uiso 1 1 calc R
H26C H -0.0110 0.6176 0.1325 0.081 Uiso 1 1 calc R
C27 C 0.0000 0.5000 0.6196(13) 0.042(3) Uiso 1 2 d S

loop_
_atom_site_aniso_label
_atom_site_aniso_U_11
_atom_site_aniso_U_22
_atom_site_aniso_U_33
_atom_site_aniso_U_23
_atom_site_aniso_U_13
_atom_site_aniso_U_12
Au1 0.0314(2) 0.0376(2) 0.04119(18) -0.00094(17) -0.00044(14) 0.00022(14)
N1 0.041(5) 0.047(5) 0.045(4) -0.003(4) 0.002(4) 0.004(4)
N2 0.056(6) 0.060(7) 0.070(7) -0.003(5) 0.001(5) -0.001(5)
C1 0.040(5) 0.036(5) 0.055(6) -0.004(4) 0.002(5) 0.002(4)
C2 0.071(8) 0.043(6) 0.041(5) 0.001(4) -0.005(5) 0.013(5)
C3 0.071(9) 0.061(8) 0.037(5) 0.002(5) 0.001(5) 0.017(6)
C4 0.101(12) 0.054(9) 0.065(8) -0.002(7) -0.003(7) 0.035(8)
C5 0.141(14) 0.060(9) 0.046(8) -0.008(6) -0.016(8) 0.060(10)
C6 0.121(15) 0.055(10) 0.058(8) -0.014(8) -0.026(7) -0.006(8)
C7 0.073(8) 0.040(6) 0.045(5) -0.001(4) -0.013(5) 0.006(6)
C8 0.052(8) 0.092(12) 0.088(10) 0.003(8) 0.018(7) 0.000(8)
C9 0.079(10) 0.044(7) 0.096(11) 0.007(7) -0.023(8) -0.019(6)
C10 0.047(6) 0.043(6) 0.044(5) -0.004(4) 0.000(5) -0.002(4)
Au2 0.03487(19) 0.02566(15) 0.04427(18) -0.0010(2) -0.00035(17) 0.00083(12)
N3 0.043(4) 0.027(3) 0.046(4) 0.008(4) 0.003(4) -0.003(3)
N4 0.059(6) 0.035(4) 0.078(6) -0.002(6) 0.002(6) 0.002(4)
C11 0.026(4) 0.050(5) 0.042(4) -0.002(6) 0.001(4) -0.005(3)
C12 0.060(6) 0.024(4) 0.038(4) 0.004(4) -0.007(5) -0.001(3)
C13 0.052(5) 0.029(4) 0.042(5) 0.003(4) -0.001(5) -0.010(4)
C14 0.069(7) 0.035(5) 0.044(6) 0.005(5) 0.002(5) -0.013(5)
C15 0.092(8) 0.017(4) 0.056(5) 0.008(6) 0.007(7) 0.003(4)
C16 0.068(7) 0.032(5) 0.059(7) -0.004(5) -0.007(6) 0.011(4)
C17 0.052(6) 0.030(4) 0.048(6) -0.004(4) -0.004(4) -0.001(4)
C18 0.051(6) 0.046(6) 0.076(9) 0.003(5) 0.003(6) -0.016(5)
C19 0.051(7) 0.044(7) 0.090(9) 0.012(7) 0.001(6) -0.002(5)
C20 0.047(5) 0.021(4) 0.046(4) -0.008(6) -0.003(5) 0.000(3)
Au3 0.0299(2) 0.0337(3) 0.02877(19) 0.000 0.000 -0.00283(17)
N5 0.054(8) 0.041(7) 0.024(6) 0.000 0.000 -0.001(5)
N6 0.054(9) 0.092(14) 0.020(5) 0.000 0.000 0.016(6)
C22 0.027(6) 0.048(8) 0.038(7) 0.000 0.000 0.000(5)
C23 0.028(4) 0.074(8) 0.044(6) 0.018(5) -0.003(4) -0.001(5)
C24 0.048(5) 0.088(9) 0.053(8) 0.010(7) -0.005(5) -0.026(6)
C25 0.18(3) 0.050(12) 0.037(11) 0.000 0.000 0.001(12)
C26 0.046(6) 0.057(7) 0.059(6) 0.014(5) -0.004(5) -0.008(5)

loop_
_atom_type_symbol
_atom_type_description
_atom_type_scat_dispersion_real
_atom_type_scat_dispersion_imag
_atom_type_scat_source
C C 0.0033 0.0016 'International Tables Vol C Tables 4.2.6.8 and 6.1.1.4'
H H 0.0000 0.0000 'International Tables Vol C Tables 4.2.6.8 and 6.1.1.4'
Au Au -2.0133 8.8022 'International Tables Vol C Tables 4.2.6.8 and 6.1.1.4'
N N 0.0061 0.0033 'International Tables Vol C Tables 4.2.6.8 and 6.1.1.4'

loop_
_geom_angle_atom_site_label_1
_geom_angle_atom_site_label_2
_geom_angle_atom_site_label_3
_geom_angle
_geom_angle_site_symmetry_3
C10 Au1 C1 179.0(4) .
C1 N1 C2 178.1(11) .
N1 C1 Au1 177.2(10) .
N1 C2 C3 119.0(11) .
N1 C2 C7 116.7(11) .
C3 C2 C7 124.2(11) .
C4 C3 C2 114.6(13) .
C4 C3 C8 124.4(13) .
C2 C3 C8 121.0(12) .
C5 C4 C3 125.2(15) .
C4 C5 C6 117.9(13) .
C7 C6 C5 122.6(14) .
C6 C7 C2 115.4(14) .
C6 C7 C9 124.5(14) .
C2 C7 C9 120.0(10) .
N2 C10 Au1 179.4(11) .
C11 Au2 C20 178.4(5) .
C11 Au2 Au3 83.2(2) .
C20 Au2 Au3 96.0(3) .
C11 N3 C12 176.5(12) .
N3 C11 Au2 175.0(8) .
C17 C12 N3 118.8(8) .
C17 C12 C13 123.8(8) .
N3 C12 C13 117.4(8) .
C14 C13 C12 116.3(9) .
C14 C13 C18 123.1(9) .
C12 C13 C18 120.7(9) .
C15 C14 C13 121.1(9) .
C14 C15 C16 121.5(8) .
C15 C16 C17 120.2(10) .
C16 C17 C12 117.2(9) .
C16 C17 C19 122.3(10) .
C12 C17 C19 120.5(9) .
N4 C20 Au2 179.9(15) .
C21 Au3 C27 180.000(6) .
C21 Au3 Au2 97.513(15) .
C27 Au3 Au2 82.487(15) .
C21 Au3 Au2 97.513(15) 2_565
C27 Au3 Au2 82.487(16) 2_565
Au2 Au3 Au2 164.97(3) 2_565
C21 N5 C22 180.000(6) .
N5 C21 Au3 180.000(3) .
N5 C22 C23 117.9(7) .
N5 C22 C23 117.9(7) 2_565
C23 C22 C23 124.1(14) 2_565
C24 C23 C22 115.5(12) .
C24 C23 C26 123.7(11) .
C22 C23 C26 120.8(9) .
C25 C24 C23 117.6(14) .
C24 C25 C24 129.8(19) 2_565
N6 C27 Au3 180.000(5) .

loop_
_geom_bond_atom_site_label_1
_geom_bond_atom_site_label_2
_geom_bond_distance
_geom_bond_site_symmetry_2
Au1 C10 1.984(12) .
Au1 C1 2.001(10) .
N1 C1 1.137(13) .
N1 C2 1.388(13) .
N2 C10 1.155(15) .
C2 C3 1.408(15) .
C2 C7 1.424(16) .
C3 C4 1.382(19) .
C3 C8 1.506(19) .
C4 C5 1.35(2) .
C5 C6 1.41(2) .
C6 C7 1.380(17) .
C7 C9 1.525(16) .
Au2 C11 1.945(10) .
Au2 C20 2.012(8) .
Au2 Au3 3.1706(4) .
N3 C11 1.179(12) .
N3 C12 1.398(10) .
N4 C20 1.131(12) .
C12 C17 1.397(13) .
C12 C13 1.412(12) .
C13 C14 1.400(13) .
C13 C18 1.509(14) .
C14 C15 1.369(15) .
C15 C16 1.393(15) .
C16 C17 1.395(12) .
C17 C19 1.504(14) .
Au3 C21 1.940(13) .
Au3 C27 2.009(18) .
Au3 Au2 3.1706(4) 2_565
N5 C21 1.180(17) .
N5 C22 1.39(2) .
N6 C27 1.31(2) .
C22 C23 1.414(13) .
C22 C23 1.414(13) 2_565
C23 C24 1.370(17) .
C23 C26 1.478(16) .
C24 C25 1.314(16) .
C25 C24 1.314(16) 2_565
